data_9012816
loop_
_publ_author_name
'Kato, T.'
'Watanabe, I.'

_publ_section_title
;
 The crystal structures of schallerite and friedelite
;
_journal_name_full 'Yamaguchi University, College of Arts Bulletin'
_journal_page_first 51
_journal_page_last 63
_journal_volume 26
_journal_year 1992
_chemical_compound_source 'Franklin, New Jersey'
_chemical_formula_sum 'As3 H17 Mn16 O57 Si12'
_chemical_name_mineral Schallerite
_space_group_IT_number 173
_symmetry_space_group_name_Hall 'P 6c'
_symmetry_space_group_name_H-M 'P 63'
_cell_angle_alpha 90
_cell_angle_beta 90
_cell_angle_gamma 120
_cell_formula_units_Z 2
_cell_length_a 13.420
_cell_length_b 13.420
_cell_length_c 14.320
_cell_volume 2233.463
_database_code_amcsd 0015710
_exptl_crystal_density_diffrn 3.524
_cod_original_formula_sum 'Mn16 Si12 As3 O57 H17'
_cod_database_code 9012816

loop_
_space_group_symop_operation_xyz
x,y,z
x-y,x,1/2+z
-y,x-y,z
-x,-y,1/2+z
-x+y,-x,z
y,-x+y,1/2+z

loop_
_atom_site_label
_atom_site_fract_x
_atom_site_fract_y
_atom_site_fract_z
_atom_site_occupancy
_atom_site_U_iso_or_equiv
_atom_site_type_symbol
_atom_site_attached_hydrogens
Mn1 0.33333 0.66667 0.10390 1.00000 0.00380 Mn 0
Mn2 0.08090 -0.08090 0.11300 1.00000 0.00380 Mn 0
Mn3 -0.17560 0.16530 0.09990 1.00000 0.00456 Mn 0
Mn4 -0.41380 0.41690 0.08600 1.00000 0.00380 Mn 0
Mn5 0.09070 0.42400 0.09720 1.00000 0.00380 Mn 0
Mn6 0.33460 0.41330 0.09090 1.00000 0.00697 Mn 0
Si1 0.24180 -0.00440 -0.09880 1.00000 0.00380 Si 0
Si2 0.23490 0.22650 -0.09400 1.00000 0.00380 Si 0
Si3 0.44600 0.09740 0.28730 1.00000 0.02584 Si 0
Si4 0.42500 0.34230 0.28390 1.00000 0.01102 Si 0
As1 0.49930 -0.51660 0.40570 0.33333 0.02356 As 0
As2 0.25030 -0.24280 0.39660 0.66667 0.01089 As 0
O1 0.25110 -0.00600 0.01330 1.00000 0.00380 O 0
O2 0.25200 0.25860 0.01810 1.00000 0.00380 O 0
O3 0.41900 0.08260 0.17790 1.00000 0.00380 O 0
O4 0.41780 0.33220 0.17050 1.00000 0.00380 O 0
O5 0.34220 -0.00120 -0.14520 1.00000 0.03812 O 0
O6 0.34120 0.34500 -0.14270 1.00000 0.03002 O 0
O7 -0.11360 0.11290 -0.13920 1.00000 0.02470 O 0
O8 0.12220 -0.12540 -0.12440 1.00000 0.04965 O 0
O9 -0.21850 0.21460 0.31220 1.00000 0.01279 O 0
O10 0.54520 -0.55610 0.33870 1.00000 0.04167 O 0
O11 0.49930 0.59280 0.34370 1.00000 0.00380 O 0
O12 0.36250 0.45560 0.31690 1.00000 0.00380 O 0
O13 0.33333 0.66667 0.27920 1.00000 0.00380 O 0
O-H1 0.50020 -0.50680 0.02020 0.66667 0.04205 O 1
O1b 0.50020 -0.50680 0.02020 0.33333 0.04205 O 0
O-H2 -0.06210 0.05830 0.15160 0.33333 0.02330 O 1
O2b -0.06210 0.05830 0.15160 0.66667 0.02330 O 0
O-H3 -0.24190 0.25550 0.02010 1.00000 0.00380 O 1
O-H4 0.15930 -0.16640 0.17250 1.00000 0.00380 O 1
O-H5 0.42570 -0.41750 0.18530 1.00000 0.00697 O 1
O-H6 0.66667 0.33333 0.16430 1.00000 0.00380 O 1
O-H7 0.25530 -0.25210 0.02890 1.00000 0.00380 O 1
O-H8 0.00000 0.00000 0.00000 1.00000 0.00380 O 1

loop_
_cod_changelog_entry_id
_cod_changelog_entry_author
_cod_changelog_entry_date
_cod_changelog_entry_text
1
;cod-tools version 3.8.0
Id: cif_guess_AMCSD_atom_types 9574 2023-05-10 09:00:05Z saulius
;
2023-05-10T18:54:16+03:00
;Derived atom types and hydrogen counts
from atom names that follow the AMCSD naming convention
(Wat == water, O-H == hydroxyl).
;

loop_
_cod_related_entry_id
_cod_related_entry_database
_cod_related_entry_code
1 AMCSD 0015710
